data_4065693
loop_
_publ_author_name
'Vicente, Jos\'e'
'Arcas, Aurelia'
'Juli\'a-Hern\'andez, Francisco'
'Bautista, Delia'
'Jones, Peter G.'

_publ_section_title
;
 Organometallic Complexes of Palladium(II) Derived from
 2,6-Diacetylpyridine Dimethylketal
;
_journal_issue 14
_journal_name_full Organometallics
_journal_page_first 3066
_journal_paper_doi 10.1021/om100079x
_journal_volume 29
_journal_year 2010
_chemical_formula_sum 'C11 H14 Cl N O3 Pd'
_chemical_formula_weight 350.08
_chemical_name_systematic
;
 ?
;
_space_group_IT_number 14
_symmetry_cell_setting monoclinic
_symmetry_space_group_name_Hall '-P 2ybc'
_symmetry_space_group_name_H-M 'P 1 21/c 1'
_atom_sites_solution_hydrogens geom
_atom_sites_solution_primary direct
_atom_sites_solution_secondary difmap
_audit_creation_method SHELXL-97
_cell_angle_alpha 90.00
_cell_angle_beta 107.968(2)
_cell_angle_gamma 90.00
_cell_formula_units_Z 4
_cell_length_a 9.6781(3)
_cell_length_b 9.8431(3)
_cell_length_c 13.6170(4)
_cell_measurement_reflns_used 16257
_cell_measurement_temperature 103(2)
_cell_measurement_theta_max 70.9236
_cell_measurement_theta_min 3.4067
_cell_volume 1233.92(7)
_computing_cell_refinement
;
CrysAlis RED, Oxford Diffraction Ltd.,
Version 1.171.32.24 (release 21-04-2008 CrysAlis171 .NET)
(compiled Apr 21 2008,18:23:10)
;
_computing_data_collection
;
CrysAlis CCD, Oxford Diffraction Ltd.,
Version 1.171.32.24 (release 21-04-2008 CrysAlis171 .NET)
(compiled Apr 21 2008,18:23:10)
;
_computing_data_reduction
;
CrysAlis RED, Oxford Diffraction Ltd.,
Version 1.171.32.24 (release 21-04-2008 CrysAlis171 .NET)
(compiled Apr 21 2008,18:23:10)
;
_computing_molecular_graphics 'Siemens XP'
_computing_publication_material SHELXL-97
_computing_structure_refinement 'SHELXL-97 (Sheldrick, 1997)'
_computing_structure_solution 'SHELXS-97 (Sheldrick, 1990)'
_diffrn_ambient_temperature 103(2)
_diffrn_detector_area_resol_mean 8.3648
_diffrn_measured_fraction_theta_full 0.966
_diffrn_measured_fraction_theta_max 0.945
_diffrn_measurement_device_type 'Oxford Diffraction Nova O'
_diffrn_measurement_method \w-scan
_diffrn_radiation_monochromator mirror
_diffrn_radiation_source 'Nova (Cu) X-ray Source'
_diffrn_radiation_type CuK\a
_diffrn_radiation_wavelength 1.54184
_diffrn_reflns_av_R_equivalents 0.0195
_diffrn_reflns_av_sigmaI/netI 0.0093
_diffrn_reflns_limit_h_max 11
_diffrn_reflns_limit_h_min -11
_diffrn_reflns_limit_k_max 11
_diffrn_reflns_limit_k_min -11
_diffrn_reflns_limit_l_max 12
_diffrn_reflns_limit_l_min -15
_diffrn_reflns_number 17199
_diffrn_reflns_theta_full 67.50
_diffrn_reflns_theta_max 71.17
_diffrn_reflns_theta_min 5.65
_exptl_absorpt_coefficient_mu 14.109
_exptl_absorpt_correction_T_max 1.00000
_exptl_absorpt_correction_T_min 0.50950
_exptl_absorpt_correction_type multi-scan
_exptl_absorpt_process_details
;
CrysAlis RED, Oxford Diffraction Ltd.,
Version 1.171.32.24 (release 21-04-2008 CrysAlis171 .NET)
(compiled Apr 21 2008,18:23:10)
;
_exptl_crystal_colour orange
_exptl_crystal_density_diffrn 1.884
_exptl_crystal_density_meas ?
_exptl_crystal_density_method 'not measured'
_exptl_crystal_description block
_exptl_crystal_F_000 696
_exptl_crystal_size_max 0.18
_exptl_crystal_size_mid 0.15
_exptl_crystal_size_min 0.10
_refine_diff_density_max 0.852
_refine_diff_density_min -0.750
_refine_diff_density_rms 0.085
_refine_ls_extinction_method none
_refine_ls_goodness_of_fit_ref 1.108
_refine_ls_hydrogen_treatment 'rigid methyls, others riding'
_refine_ls_matrix_type full
_refine_ls_number_parameters 157
_refine_ls_number_reflns 2255
_refine_ls_number_restraints 0
_refine_ls_restrained_S_all 1.108
_refine_ls_R_factor_all 0.0196
_refine_ls_R_factor_gt 0.0194
_refine_ls_shift/su_max 0.004
_refine_ls_shift/su_mean 0.000
_refine_ls_structure_factor_coef Fsqd
_refine_ls_weighting_details 'calc w=1/[\s^2^(Fo^2^)+(0.0268P)^2^+1.9582P] where P=(Fo^2^+2Fc^2^)/3'
_refine_ls_weighting_scheme calc
_refine_ls_wR_factor_gt 0.0501
_refine_ls_wR_factor_ref 0.0502
_reflns_number_gt 2237
_reflns_number_total 2255
_reflns_threshold_expression >2sigma(I)
_cod_data_source_file om100079x_si_002.cif
_cod_data_source_block noidea
_cod_depositor_comments
;
The following automatic conversions were performed:

'_exptl_crystal_density_meas' value 'not measured' was changed to '?'
- the value is perceived as not measured.

Automatic conversion script
Id: cif_fix_values 3008 2015-01-20 13:52:24Z robertas 
;
_cod_original_cell_volume 1233.92(6)
_cod_original_sg_symbol_H-M 'P 21/c'
_cod_database_code 4065693

loop_
_symmetry_equiv_pos_as_xyz
'x, y, z'
'-x, y+1/2, -z+1/2'
'-x, -y, -z'
'x, -y-1/2, z-1/2'

loop_
_atom_site_label
_atom_site_type_symbol
_atom_site_fract_x
_atom_site_fract_y
_atom_site_fract_z
_atom_site_U_iso_or_equiv
_atom_site_adp_type
_atom_site_occupancy
_atom_site_symmetry_multiplicity
_atom_site_calc_flag
_atom_site_refinement_flags
Pd Pd 0.523892(15) 0.022651(15) 0.125929(12) 0.00892(7) Uani 1 1 d .
Cl Cl 0.44606(6) -0.19892(5) 0.12332(4) 0.01516(12) Uani 1 1 d .
N N 0.5943(2) 0.21189(19) 0.13322(15) 0.0115(4) Uani 1 1 d .
O1 O 0.75835(17) 0.00013(16) 0.14465(15) 0.0158(4) Uani 1 1 d .
O2 O 0.94553(17) 0.12479(18) 0.25851(14) 0.0189(4) Uani 1 1 d .
O3 O 0.23750(19) 0.32862(19) 0.06116(16) 0.0255(4) Uani 1 1 d .
C1 C 0.3365(2) 0.1099(3) 0.1240(2) 0.0196(5) Uani 1 1 d .
H1A H 0.2544 0.0653 0.0720 0.024 Uiso 1 1 calc R
H1B H 0.3216 0.1007 0.1925 0.024 Uiso 1 1 calc R
C2 C 0.3434(3) 0.2569(2) 0.09780(19) 0.0152(5) Uani 1 1 d .
C3 C 0.4943(3) 0.3112(2) 0.11763(17) 0.0124(4) Uani 1 1 d .
C4 C 0.5310(3) 0.4467(3) 0.11668(18) 0.0158(5) Uani 1 1 d .
H4 H 0.4596 0.5160 0.1065 0.019 Uiso 1 1 calc R
C5 C 0.6755(3) 0.4781(2) 0.1310(2) 0.0200(5) Uani 1 1 d .
H5 H 0.7046 0.5702 0.1310 0.024 Uiso 1 1 calc R
C6 C 0.7776(3) 0.3748(3) 0.1455(2) 0.0195(5) Uani 1 1 d .
H6 H 0.8767 0.3960 0.1550 0.023 Uiso 1 1 calc R
C7 C 0.7340(2) 0.2408(2) 0.14598(19) 0.0147(5) Uani 1 1 d .
C8 C 0.8432(2) 0.1229(2) 0.1600(2) 0.0171(5) Uani 1 1 d .
C9 C 0.9280(3) 0.1330(3) 0.0829(2) 0.0210(5) Uani 1 1 d .
H9A H 0.9872 0.2158 0.0963 0.031 Uiso 1 1 calc R
H9B H 0.8601 0.1361 0.0126 0.031 Uiso 1 1 calc R
H9C H 0.9914 0.0535 0.0901 0.031 Uiso 1 1 calc R
C10 C 0.8849(3) 0.1233(3) 0.3426(2) 0.0216(5) Uani 1 1 d .
H10A H 0.8236 0.2037 0.3384 0.032 Uiso 1 1 calc R
H10B H 0.9636 0.1240 0.4083 0.032 Uiso 1 1 calc R
H10C H 0.8261 0.0411 0.3383 0.032 Uiso 1 1 calc R
C11 C 0.8368(3) -0.1259(2) 0.1677(2) 0.0223(6) Uani 1 1 d .
H11A H 0.9209 -0.1225 0.1422 0.033 Uiso 1 1 calc R
H11B H 0.7729 -0.2008 0.1341 0.033 Uiso 1 1 calc R
H11C H 0.8698 -0.1404 0.2426 0.033 Uiso 1 1 calc R

loop_
_atom_site_aniso_label
_atom_site_aniso_U_11
_atom_site_aniso_U_22
_atom_site_aniso_U_33
_atom_site_aniso_U_23
_atom_site_aniso_U_13
_atom_site_aniso_U_12
Pd 0.00955(10) 0.00463(10) 0.01204(12) 0.00018(5) 0.00252(7) -0.00062(5)
Cl 0.0209(3) 0.0069(2) 0.0175(3) 0.00051(19) 0.0058(2) -0.00397(19)
N 0.0144(9) 0.0074(9) 0.0110(10) -0.0001(7) 0.0016(7) -0.0006(7)
O1 0.0099(7) 0.0065(7) 0.0286(11) -0.0002(7) 0.0024(7) 0.0006(6)
O2 0.0142(7) 0.0192(9) 0.0210(10) -0.0006(7) 0.0022(7) -0.0001(6)
O3 0.0182(8) 0.0190(9) 0.0385(12) 0.0041(8) 0.0075(8) 0.0076(7)
C1 0.0147(11) 0.0153(12) 0.0309(15) 0.0027(10) 0.0102(10) 0.0018(9)
C2 0.0167(11) 0.0154(12) 0.0149(13) -0.0026(9) 0.0069(9) 0.0024(9)
C3 0.0168(10) 0.0108(11) 0.0089(12) -0.0002(8) 0.0028(8) 0.0020(9)
C4 0.0250(13) 0.0076(10) 0.0124(13) 0.0006(8) 0.0024(10) 0.0033(9)
C5 0.0293(14) 0.0075(12) 0.0194(15) 0.0004(9) 0.0019(11) -0.0048(9)
C6 0.0178(11) 0.0137(12) 0.0228(14) 0.0009(10) 0.0002(9) -0.0055(9)
C7 0.0137(10) 0.0122(11) 0.0151(13) -0.0011(9) -0.0002(9) -0.0015(9)
C8 0.0126(10) 0.0125(11) 0.0234(14) -0.0008(9) 0.0015(9) -0.0022(9)
C9 0.0192(11) 0.0251(13) 0.0202(14) -0.0023(10) 0.0084(10) 0.0010(10)
C10 0.0255(12) 0.0210(13) 0.0190(14) -0.0004(10) 0.0081(10) -0.0003(10)
C11 0.0168(11) 0.0096(11) 0.0372(16) 0.0009(10) 0.0037(10) 0.0053(9)

loop_
_atom_type_symbol
_atom_type_description
_atom_type_scat_dispersion_real
_atom_type_scat_dispersion_imag
_atom_type_scat_source
C C 0.0181 0.0091 'International Tables Vol C Tables 4.2.6.8 and 6.1.1.4'
H H 0.0000 0.0000 'International Tables Vol C Tables 4.2.6.8 and 6.1.1.4'
N N 0.0311 0.0180 'International Tables Vol C Tables 4.2.6.8 and 6.1.1.4'
O O 0.0492 0.0322 'International Tables Vol C Tables 4.2.6.8 and 6.1.1.4'
Cl Cl 0.3639 0.7018 'International Tables Vol C Tables 4.2.6.8 and 6.1.1.4'
Pd Pd 0.1215 3.9337 'International Tables Vol C Tables 4.2.6.8 and 6.1.1.4'

loop_
_geom_angle_atom_site_label_1
_geom_angle_atom_site_label_2
_geom_angle_atom_site_label_3
_geom_angle
_geom_angle_site_symmetry_3
N Pd C1 83.85(9) .
N Pd O1 76.32(7) .
C1 Pd O1 159.60(8) .
N Pd Cl 178.05(6) .
C1 Pd Cl 96.63(7) .
O1 Pd Cl 103.03(4) .
N Pd Pd 96.53(6) 3_655
C1 Pd Pd 101.89(8) 3_655
O1 Pd Pd 85.26(5) 3_655
Cl Pd Pd 85.232(15) 3_655
C7 N C3 121.0(2) .
C7 N Pd 121.68(16) .
C3 N Pd 117.21(15) .
C11 O1 C8 117.01(17) .
C11 O1 Pd 124.36(14) .
C8 O1 Pd 116.78(13) .
C8 O2 C10 114.84(18) .
C2 C1 Pd 108.13(16) .
O3 C2 C1 124.4(2) .
O3 C2 C3 121.1(2) .
C1 C2 C3 114.5(2) .
N C3 C4 121.9(2) .
N C3 C2 112.5(2) .
C4 C3 C2 125.6(2) .
C3 C4 C5 117.7(2) .
C4 C5 C6 120.0(2) .
C7 C6 C5 119.5(2) .
N C7 C6 119.9(2) .
N C7 C8 118.8(2) .
C6 C7 C8 121.3(2) .
O2 C8 O1 110.7(2) .
O2 C8 C9 106.68(19) .
O1 C8 C9 111.0(2) .
O2 C8 C7 111.4(2) .
O1 C8 C7 106.01(17) .
C9 C8 C7 111.1(2) .

loop_
_geom_bond_atom_site_label_1
_geom_bond_atom_site_label_2
_geom_bond_distance
_geom_bond_site_symmetry_2
Pd N 1.9752(19) .
Pd C1 2.000(2) .
Pd O1 2.2149(16) .
Pd Cl 2.3040(5) .
Pd Pd 3.3460(3) 3_655
N C7 1.340(3) .
N C3 1.346(3) .
O1 C11 1.438(3) .
O1 C8 1.440(3) .
O2 C8 1.401(3) .
O2 C10 1.439(3) .
O3 C2 1.217(3) .
C1 C2 1.497(3) .
C2 C3 1.499(3) .
C3 C4 1.381(4) .
C4 C5 1.386(4) .
C5 C6 1.389(4) .
C6 C7 1.386(3) .
C7 C8 1.540(3) .
C8 C9 1.523(3) .

loop_
_geom_hbond_atom_site_label_D
_geom_hbond_atom_site_label_H
_geom_hbond_atom_site_label_A
_geom_hbond_distance_DH
_geom_hbond_distance_HA
_geom_hbond_distance_DA
_geom_hbond_angle_DHA
_geom_hbond_site_symmetry_A
C4 H4 Cl 0.95 2.82 3.591(3) 138.8 1_565
C10 H10A Cl 0.98 2.97 3.802(3) 142.9 2_655
C10 H10C O3 0.98 2.67 3.534(3) 146.7 2_645
